data_4127303
loop_
_publ_author_name
'Brewster, 2nd, James T'
'Mangel, Daniel N.'
'Gaunt, Andrew J.'
'Saunders, Douglas P.'
'Zafar, Hadiqa'
'Lynch, Vincent M.'
'Boreen, Michael A.'
'Garner, Mary E.'
'Goodwin, Conrad A. P.'
'Settineri, Nicholas S.'
'Arnold, John'
'Sessler, Jonathan L.'

_publ_section_title
;
 In-Plane Thorium(IV), Uranium(IV), and Neptunium(IV) Expanded Porphyrin
 Complexes.
;
_journal_name_full 'Journal of the American Chemical Society'
_journal_paper_doi 10.1021/jacs.9b09123
_journal_year 2019
_chemical_formula_moiety 'C56 H58 N6, C4 H8 O'
_chemical_formula_sum 'C60 H66 N6 O'
_chemical_formula_weight 887.18
_space_group_crystal_system triclinic
_space_group_IT_number 2
_space_group_name_Hall '-P 1'
_space_group_name_H-M_alt 'P -1'
_symmetry_space_group_name_Hall '-P 1'
_symmetry_space_group_name_H-M 'P -1'
_atom_sites_solution_hydrogens mixed
_audit_creation_method SHELXL-2016/6
_cell_angle_alpha 92.950(5)
_cell_angle_beta 113.741(6)
_cell_angle_gamma 93.357(4)
_cell_formula_units_Z 2
_cell_length_a 13.5452(7)
_cell_length_b 13.9827(6)
_cell_length_c 14.4207(11)
_cell_measurement_reflns_used 12164
_cell_measurement_temperature 100(2)
_cell_measurement_theta_max 75.6
_cell_measurement_theta_min 3.15
_cell_volume 2487.4(3)
_computing_cell_refinement 'CrysAlisPro V 1.171.40.39a, Rigaku Oxford Diffraction'
_computing_data_collection 'CrysAlisPro V 1.171.40.39a, Rigaku Oxford Diffraction'
_computing_data_reduction 'CrysAlisPro V 1.171.40.39a, Rigaku Oxford Diffraction'
_computing_molecular_graphics 'XP SHELXTL/PC, Siemens Analytical'
_computing_publication_material 'Shelxl-2016/6, Sheldrick, G. M.'
_computing_structure_refinement 'Shelxl-2016/6, Sheldrick, G. M.'
_computing_structure_solution
;

SHELXT. Sheldrick, G. M. (2015). Acta Cryst. A71, 3-8. 
;
_diffrn_ambient_temperature 100(2)
_diffrn_measured_fraction_theta_full 0.999
_diffrn_measured_fraction_theta_max 0.978
_diffrn_measurement_device_type 'Agilent SuperNova with an Atlas S2 CCD'
_diffrn_measurement_method \w-scans
_diffrn_radiation_type CuK\a
_diffrn_radiation_wavelength 1.54184
_diffrn_reflns_av_R_equivalents 0.0333
_diffrn_reflns_av_unetI/netI 0.0376
_diffrn_reflns_Laue_measured_fraction_full 0.999
_diffrn_reflns_Laue_measured_fraction_max 0.978
_diffrn_reflns_limit_h_max 14
_diffrn_reflns_limit_h_min -16
_diffrn_reflns_limit_k_max 15
_diffrn_reflns_limit_k_min -17
_diffrn_reflns_limit_l_max 17
_diffrn_reflns_limit_l_min -18
_diffrn_reflns_number 24448
_diffrn_reflns_point_group_measured_fraction_full 0.999
_diffrn_reflns_point_group_measured_fraction_max 0.978
_diffrn_reflns_theta_full 67.684
_diffrn_reflns_theta_max 75.610
_diffrn_reflns_theta_min 3.177
_diffrn_source 'micro-focus sealed tube'
_exptl_absorpt_coefficient_mu 0.545
_exptl_absorpt_correction_T_max 1.00
_exptl_absorpt_correction_T_min 0.665
_exptl_absorpt_correction_type multi-scan
_exptl_absorpt_process_details
;
CrysAlisPro 1.171.40.39a (Rigaku Oxford Diffraction, 2019)
Empirical absorption correction using spherical harmonics,
 implemented in SCALE3 ABSPACK scaling algorithm.
;
_exptl_crystal_colour orange
_exptl_crystal_density_diffrn 1.185
_exptl_crystal_description lath
_exptl_crystal_F_000 952
_exptl_crystal_size_max 0.190
_exptl_crystal_size_mid 0.090
_exptl_crystal_size_min 0.045
_refine_diff_density_max 0.621
_refine_diff_density_min -0.297
_refine_diff_density_rms 0.055
_refine_ls_extinction_method none
_refine_ls_goodness_of_fit_ref 1.047
_refine_ls_hydrogen_treatment mixed
_refine_ls_matrix_type full
_refine_ls_number_parameters 620
_refine_ls_number_reflns 10107
_refine_ls_number_restraints 0
_refine_ls_restrained_S_all 1.047
_refine_ls_R_factor_all 0.0603
_refine_ls_R_factor_gt 0.0536
_refine_ls_shift/su_max 0.000
_refine_ls_shift/su_mean 0.000
_refine_ls_structure_factor_coef Fsqd
_refine_ls_weighting_details 'w=1/[\s^2^(Fo^2^)+(0.0829P)^2^+0.9258P] where P=(Fo^2^+2Fc^2^)/3'
_refine_ls_weighting_scheme calc
_refine_ls_wR_factor_gt 0.1406
_refine_ls_wR_factor_ref 0.1479
_reflns_Friedel_coverage 0.000
_reflns_number_gt 8801
_reflns_number_total 10107
_reflns_threshold_expression 'I > 2\s(I)'
_cod_data_source_file ja9b09123_si_002.cif
_cod_data_source_block shelx
_cod_database_code 4127303
_shelx_shelxl_version_number 2016/6
_shelx_space_group_comment
;
The symmetry employed for this shelxl refinement is uniquely defined
by the following loop, which should always be used as a source of
symmetry information in preference to the above space-group names.
They are only intended as comments.
;
_shelx_estimated_absorpt_t_min 0.904
_shelx_estimated_absorpt_t_max 0.976

loop_
_space_group_symop_operation_xyz
'x, y, z'
'-x, -y, -z'

loop_
_atom_site_label
_atom_site_type_symbol
_atom_site_fract_x
_atom_site_fract_y
_atom_site_fract_z
_atom_site_U_iso_or_equiv
_atom_site_adp_type
_atom_site_occupancy
_atom_site_site_symmetry_order
_atom_site_calc_flag
_atom_site_refinement_flags_posn
_atom_site_refinement_flags_adp
C1 C 0.32864(12) 0.32164(10) 0.91386(11) 0.0168(3) Uani 1 1 d . .
C2 C 0.25307(11) 0.27155(10) 0.94095(11) 0.0176(3) Uani 1 1 d . .
C3 C 0.25667(12) 0.17255(10) 0.91895(11) 0.0181(3) Uani 1 1 d . .
C4 C 0.33639(12) 0.16464(10) 0.87946(11) 0.0171(3) Uani 1 1 d . .
C5 C 0.37884(11) 0.08248(10) 0.84824(10) 0.0163(3) Uani 1 1 d . .
C6 C 0.47602(12) 0.08623(10) 0.83713(11) 0.0165(3) Uani 1 1 d . .
C7 C 0.52571(12) 0.01058(11) 0.80116(11) 0.0197(3) Uani 1 1 d . .
C8 C 0.62396(13) 0.05159(11) 0.81004(13) 0.0234(3) Uani 1 1 d . .
C9 C 0.62973(12) 0.15139(10) 0.84619(11) 0.0188(3) Uani 1 1 d . .
C10 C 0.72422(12) 0.22244(10) 0.86800(11) 0.0184(3) Uani 1 1 d . .
C11 C 0.82425(13) 0.20423(11) 0.94311(12) 0.0214(3) Uani 1 1 d . .
H11 H 0.831619 0.147618 0.978203 0.026 Uiso 1 1 calc R U
C12 C 0.91218(12) 0.27061(12) 0.96504(12) 0.0223(3) Uani 1 1 d . .
H12 H 0.980076 0.262114 1.018231 0.027 Uiso 1 1 calc R U
C13 C 0.89982(12) 0.34961(11) 0.90838(12) 0.0207(3) Uani 1 1 d . .
H13 H 0.959413 0.395460 0.921462 0.025 Uiso 1 1 calc R U
C14 C 0.79845(12) 0.36086(10) 0.83173(11) 0.0173(3) Uani 1 1 d . .
C15 C 0.78280(12) 0.44188(10) 0.76754(11) 0.0173(3) Uani 1 1 d . .
C16 C 0.85380(12) 0.49227(10) 0.73459(11) 0.0180(3) Uani 1 1 d . .
C17 C 0.79606(12) 0.56419(11) 0.67487(11) 0.0185(3) Uani 1 1 d . .
C18 C 0.69006(12) 0.55505(10) 0.67174(11) 0.0173(3) Uani 1 1 d . .
C19 C 0.59722(12) 0.60892(10) 0.62399(11) 0.0173(3) Uani 1 1 d . .
C20 C 0.50989(12) 0.60638(10) 0.65040(11) 0.0169(3) Uani 1 1 d . .
C21 C 0.40122(12) 0.63826(10) 0.59701(11) 0.0185(3) Uani 1 1 d . .
C22 C 0.34625(12) 0.61749(10) 0.65596(11) 0.0181(3) Uani 1 1 d . .
C23 C 0.42123(11) 0.57372(10) 0.74295(11) 0.0161(3) Uani 1 1 d . .
C24 C 0.39736(11) 0.54548(10) 0.83065(11) 0.0162(3) Uani 1 1 d . .
C25 C 0.39513(12) 0.61626(10) 0.90136(12) 0.0190(3) Uani 1 1 d . .
H25 H 0.407865 0.682344 0.893756 0.023 Uiso 1 1 calc R U
C26 C 0.37394(12) 0.58845(11) 0.98312(12) 0.0198(3) Uani 1 1 d . .
H26 H 0.373955 0.635003 1.033481 0.024 Uiso 1 1 calc R U
C27 C 0.35273(12) 0.49121(10) 0.98978(11) 0.0180(3) Uani 1 1 d . .
H27 H 0.338175 0.469917 1.044876 0.022 Uiso 1 1 calc R U
C28 C 0.35326(11) 0.42518(10) 0.91351(11) 0.0161(3) Uani 1 1 d . .
C29 C 0.17797(12) 0.31591(11) 0.98091(12) 0.0198(3) Uani 1 1 d . .
H29A H 0.105978 0.279408 0.948481 0.024 Uiso 1 1 calc R U
H29B H 0.169290 0.382483 0.960505 0.024 Uiso 1 1 calc R U
C30 C 0.21587(13) 0.31847(11) 1.09659(12) 0.0239(3) Uani 1 1 d . .
H30A H 0.214307 0.252703 1.116714 0.036 Uiso 1 1 calc R U
H30B H 0.167640 0.355151 1.117350 0.036 Uiso 1 1 calc R U
H30C H 0.289877 0.349181 1.129653 0.036 Uiso 1 1 calc R U
C31 C 0.18900(13) 0.09528(11) 0.94231(13) 0.0243(3) Uani 1 1 d . .
H31A H 0.188354 0.113648 1.009277 0.029 Uiso 1 1 calc R U
H31B H 0.224359 0.034557 0.948038 0.029 Uiso 1 1 calc R U
C32 C 0.07170(15) 0.07659(14) 0.86378(16) 0.0350(4) Uani 1 1 d . .
H32A H 0.034532 0.135296 0.859715 0.053 Uiso 1 1 calc R U
H32B H 0.034540 0.024970 0.884242 0.053 Uiso 1 1 calc R U
H32C H 0.071008 0.057545 0.797146 0.053 Uiso 1 1 calc R U
C33 C 0.30941(12) -0.01015(10) 0.82553(11) 0.0176(3) Uani 1 1 d . .
C34 C 0.21540(13) -0.02433(11) 0.73559(12) 0.0234(3) Uani 1 1 d . .
H34 H 0.197225 0.024084 0.689058 0.028 Uiso 1 1 calc R U
C35 C 0.14845(14) -0.10917(13) 0.71413(14) 0.0302(4) Uani 1 1 d . .
H35 H 0.085205 -0.119190 0.652566 0.036 Uiso 1 1 calc R U
C36 C 0.17439(15) -0.17898(12) 0.78289(16) 0.0326(4) Uani 1 1 d . .
H36 H 0.128354 -0.236661 0.768644 0.039 Uiso 1 1 calc R U
C37 C 0.26730(14) -0.16510(11) 0.87251(14) 0.0274(4) Uani 1 1 d . .
H37 H 0.284530 -0.213237 0.919375 0.033 Uiso 1 1 calc R U
C38 C 0.33510(13) -0.08105(11) 0.89383(12) 0.0214(3) Uani 1 1 d . .
H38 H 0.398946 -0.071939 0.954936 0.026 Uiso 1 1 calc R U
C39 C 0.48325(13) -0.09171(11) 0.75882(12) 0.0227(3) Uani 1 1 d . .
H39A H 0.496404 -0.105108 0.696858 0.027 Uiso 1 1 calc R U
H39B H 0.404017 -0.098687 0.738822 0.027 Uiso 1 1 calc R U
C40 C 0.53555(14) -0.16602(11) 0.83416(14) 0.0278(3) Uani 1 1 d . .
H40A H 0.614407 -0.157084 0.857503 0.042 Uiso 1 1 calc R U
H40B H 0.509417 -0.230865 0.800670 0.042 Uiso 1 1 calc R U
H40C H 0.516293 -0.157664 0.892530 0.042 Uiso 1 1 calc R U
C41 C 0.70869(14) 0.00462(12) 0.78475(14) 0.0280(3) Uani 1 1 d . .
H41A H 0.687036 -0.065115 0.768139 0.034 Uiso 1 1 calc R U
H41B H 0.778355 0.012573 0.845339 0.034 Uiso 1 1 calc R U
C42 C 0.7249(2) 0.04625(16) 0.69601(18) 0.0450(5) Uani 1 1 d . .
H42A H 0.655682 0.040614 0.636317 0.068 Uiso 1 1 calc R U
H42B H 0.777438 0.010821 0.680496 0.068 Uiso 1 1 calc R U
H42C H 0.751955 0.114147 0.714018 0.068 Uiso 1 1 calc R U
C43 C 0.96616(12) 0.46896(12) 0.74924(12) 0.0227(3) Uani 1 1 d . .
H43A H 0.971718 0.469370 0.682872 0.027 Uiso 1 1 calc R U
H43B H 0.976551 0.403025 0.771261 0.027 Uiso 1 1 calc R U
C44 C 1.05788(13) 0.53777(13) 0.82672(14) 0.0302(4) Uani 1 1 d . .
H44A H 1.048700 0.603410 0.805806 0.045 Uiso 1 1 calc R U
H44B H 1.127638 0.518623 0.830128 0.045 Uiso 1 1 calc R U
H44C H 1.055961 0.535283 0.893769 0.045 Uiso 1 1 calc R U
C45 C 0.84637(12) 0.64021(11) 0.63260(12) 0.0214(3) Uani 1 1 d . .
H45A H 0.795304 0.649304 0.562354 0.026 Uiso 1 1 calc R U
H45B H 0.912937 0.617515 0.629508 0.026 Uiso 1 1 calc R U
C46 C 0.87497(14) 0.73729(12) 0.69629(13) 0.0271(3) Uani 1 1 d . .
H46A H 0.809206 0.760781 0.698672 0.041 Uiso 1 1 calc R U
H46B H 0.906848 0.783803 0.665367 0.041 Uiso 1 1 calc R U
H46C H 0.927111 0.729202 0.765471 0.041 Uiso 1 1 calc R U
C47 C 0.59749(11) 0.66941(11) 0.54193(11) 0.0179(3) Uani 1 1 d . .
C48 C 0.59701(12) 0.62768(11) 0.45148(11) 0.0208(3) Uani 1 1 d . .
H48 H 0.598431 0.560054 0.442596 0.025 Uiso 1 1 calc R U
C49 C 0.59447(13) 0.68477(12) 0.37443(12) 0.0257(3) Uani 1 1 d . .
H49 H 0.592234 0.656099 0.312367 0.031 Uiso 1 1 calc R U
C50 C 0.59522(14) 0.78399(13) 0.38869(13) 0.0285(4) Uani 1 1 d . .
H50 H 0.593960 0.823075 0.336316 0.034 Uiso 1 1 calc R U
C51 C 0.59780(14) 0.82616(12) 0.47874(13) 0.0271(3) Uani 1 1 d . .
H51 H 0.599339 0.894037 0.488440 0.033 Uiso 1 1 calc R U
C52 C 0.59813(13) 0.76891(11) 0.55503(12) 0.0220(3) Uani 1 1 d . .
H52 H 0.598799 0.797849 0.616372 0.026 Uiso 1 1 calc R U
C53 C 0.34914(13) 0.67521(12) 0.49355(12) 0.0231(3) Uani 1 1 d . .
H53A H 0.279231 0.636925 0.454627 0.028 Uiso 1 1 calc R U
H53B H 0.396235 0.665489 0.456848 0.028 Uiso 1 1 calc R U
C54 C 0.32880(14) 0.78215(13) 0.49680(14) 0.0314(4) Uani 1 1 d . .
H54A H 0.291399 0.794330 0.541397 0.047 Uiso 1 1 calc R U
H54B H 0.283901 0.798753 0.428099 0.047 Uiso 1 1 calc R U
H54C H 0.398154 0.821521 0.522988 0.047 Uiso 1 1 calc R U
C55 C 0.22934(13) 0.62632(12) 0.63490(12) 0.0245(3) Uani 1 1 d . .
H55A H 0.201582 0.676568 0.587235 0.029 Uiso 1 1 calc R U
H55B H 0.223239 0.646627 0.699032 0.029 Uiso 1 1 calc R U
C56 C 0.16012(15) 0.53151(16) 0.58923(17) 0.0417(5) Uani 1 1 d . .
H56A H 0.161482 0.513731 0.523151 0.063 Uiso 1 1 calc R U
H56B H 0.085404 0.539040 0.580249 0.063 Uiso 1 1 calc R U
H56C H 0.189096 0.481006 0.634999 0.063 Uiso 1 1 calc R U
C57 C -0.03902(18) 0.12348(18) 0.56949(18) 0.0467(5) Uani 1 1 d . .
H57A H -0.031617 0.069483 0.612959 0.056 Uiso 1 1 calc R U
H57B H -0.110999 0.114118 0.511829 0.056 Uiso 1 1 calc R U
C58 C -0.02758(18) 0.21833(17) 0.63043(18) 0.0452(5) Uani 1 1 d . .
H58A H -0.078423 0.263183 0.589229 0.054 Uiso 1 1 calc R U
H58B H -0.040459 0.208642 0.692311 0.054 Uiso 1 1 calc R U
C59 C 0.08850(19) 0.25498(18) 0.65712(18) 0.0485(5) Uani 1 1 d . .
H59A H 0.098702 0.326031 0.667077 0.058 Uiso 1 1 calc R U
H59B H 0.138912 0.227685 0.718843 0.058 Uiso 1 1 calc R U
C60 C 0.1026(2) 0.2183(2) 0.5640(2) 0.0595(7) Uani 1 1 d . .
H60A H 0.073953 0.262419 0.509557 0.071 Uiso 1 1 calc R U
H60B H 0.180220 0.213123 0.579734 0.071 Uiso 1 1 calc R U
N1 N 0.37665(10) 0.25656(9) 0.87677(9) 0.0168(2) Uani 1 1 d . .
N2 N 0.54485(10) 0.17266(9) 0.86252(9) 0.0172(2) Uani 1 1 d . .
N3 N 0.71028(10) 0.29943(9) 0.81352(10) 0.0182(2) Uani 1 1 d . .
N4 N 0.68596(10) 0.47959(9) 0.72816(9) 0.0168(2) Uani 1 1 d . .
N5 N 0.51574(10) 0.56493(8) 0.73996(9) 0.0171(2) Uani 1 1 d . .
N6 N 0.37697(9) 0.45155(9) 0.83556(9) 0.0165(2) Uani 1 1 d . .
O1 O 0.04424(13) 0.12670(14) 0.53294(14) 0.0547(4) Uani 1 1 d . .
H4N H 0.6279(17) 0.4656(14) 0.7419(15) 0.023(5) Uiso 1 1 d . .
H1N H 0.4311(17) 0.2685(14) 0.8606(15) 0.022(5) Uiso 1 1 d . .

loop_
_atom_site_aniso_label
_atom_site_aniso_U_11
_atom_site_aniso_U_22
_atom_site_aniso_U_33
_atom_site_aniso_U_23
_atom_site_aniso_U_13
_atom_site_aniso_U_12
C1 0.0181(7) 0.0173(7) 0.0156(6) 0.0031(5) 0.0073(5) 0.0017(5)
C2 0.0162(6) 0.0199(7) 0.0178(7) 0.0032(5) 0.0081(5) 0.0018(5)
C3 0.0177(7) 0.0183(7) 0.0187(7) 0.0033(5) 0.0079(5) 0.0008(5)
C4 0.0177(7) 0.0170(7) 0.0179(6) 0.0040(5) 0.0082(5) 0.0004(5)
C5 0.0183(7) 0.0166(6) 0.0138(6) 0.0047(5) 0.0060(5) 0.0017(5)
C6 0.0185(7) 0.0148(6) 0.0159(6) 0.0039(5) 0.0063(5) 0.0010(5)
C7 0.0216(7) 0.0180(7) 0.0212(7) 0.0031(5) 0.0104(6) 0.0022(5)
C8 0.0248(8) 0.0202(7) 0.0285(8) 0.0027(6) 0.0142(6) 0.0017(6)
C9 0.0193(7) 0.0175(7) 0.0217(7) 0.0043(5) 0.0101(6) 0.0020(5)
C10 0.0196(7) 0.0170(7) 0.0230(7) 0.0024(5) 0.0131(6) 0.0028(5)
C11 0.0221(7) 0.0217(7) 0.0259(7) 0.0077(6) 0.0143(6) 0.0040(6)
C12 0.0170(7) 0.0279(8) 0.0237(7) 0.0074(6) 0.0090(6) 0.0039(6)
C13 0.0166(7) 0.0230(7) 0.0241(7) 0.0038(6) 0.0101(6) 0.0002(5)
C14 0.0179(7) 0.0169(6) 0.0202(7) 0.0014(5) 0.0108(6) 0.0022(5)
C15 0.0171(7) 0.0173(6) 0.0180(7) 0.0003(5) 0.0079(5) 0.0003(5)
C16 0.0186(7) 0.0196(7) 0.0174(7) 0.0015(5) 0.0092(5) 0.0001(5)
C17 0.0197(7) 0.0205(7) 0.0171(7) 0.0012(5) 0.0096(5) -0.0007(5)
C18 0.0189(7) 0.0179(6) 0.0163(6) 0.0019(5) 0.0086(5) -0.0010(5)
C19 0.0204(7) 0.0156(6) 0.0165(6) 0.0010(5) 0.0085(5) -0.0015(5)
C20 0.0197(7) 0.0158(6) 0.0163(6) 0.0023(5) 0.0083(5) 0.0004(5)
C21 0.0202(7) 0.0162(6) 0.0186(7) 0.0022(5) 0.0075(6) 0.0004(5)
C22 0.0187(7) 0.0170(6) 0.0186(7) 0.0024(5) 0.0076(5) 0.0012(5)
C23 0.0179(7) 0.0138(6) 0.0179(7) 0.0020(5) 0.0086(5) 0.0010(5)
C24 0.0130(6) 0.0182(6) 0.0183(7) 0.0044(5) 0.0070(5) 0.0025(5)
C25 0.0209(7) 0.0156(6) 0.0229(7) 0.0028(5) 0.0113(6) 0.0015(5)
C26 0.0209(7) 0.0190(7) 0.0216(7) -0.0009(5) 0.0112(6) 0.0018(5)
C27 0.0180(7) 0.0196(7) 0.0186(7) 0.0033(5) 0.0096(5) 0.0015(5)
C28 0.0139(6) 0.0176(7) 0.0183(7) 0.0034(5) 0.0076(5) 0.0021(5)
C29 0.0182(7) 0.0205(7) 0.0237(7) 0.0024(5) 0.0116(6) 0.0016(5)
C30 0.0261(8) 0.0248(7) 0.0260(8) 0.0013(6) 0.0162(6) 0.0007(6)
C31 0.0281(8) 0.0189(7) 0.0334(8) 0.0031(6) 0.0206(7) -0.0005(6)
C32 0.0266(9) 0.0337(9) 0.0472(11) -0.0060(8) 0.0201(8) -0.0083(7)
C33 0.0191(7) 0.0165(7) 0.0207(7) 0.0016(5) 0.0117(6) 0.0019(5)
C34 0.0222(7) 0.0231(7) 0.0241(7) 0.0007(6) 0.0089(6) 0.0014(6)
C35 0.0232(8) 0.0305(9) 0.0343(9) -0.0077(7) 0.0109(7) -0.0031(6)
C36 0.0318(9) 0.0195(8) 0.0536(11) -0.0056(7) 0.0269(8) -0.0059(6)
C37 0.0359(9) 0.0174(7) 0.0424(10) 0.0076(6) 0.0288(8) 0.0050(6)
C38 0.0242(7) 0.0198(7) 0.0253(7) 0.0052(6) 0.0145(6) 0.0049(6)
C39 0.0237(7) 0.0191(7) 0.0272(8) -0.0018(6) 0.0128(6) 0.0005(6)
C40 0.0285(8) 0.0164(7) 0.0416(9) 0.0031(6) 0.0173(7) 0.0016(6)
C41 0.0293(8) 0.0247(8) 0.0360(9) 0.0024(7) 0.0190(7) 0.0035(6)
C42 0.0630(14) 0.0418(11) 0.0464(12) 0.0072(9) 0.0379(11) 0.0104(10)
C43 0.0205(7) 0.0268(8) 0.0248(7) 0.0074(6) 0.0125(6) 0.0039(6)
C44 0.0193(7) 0.0305(8) 0.0382(9) 0.0107(7) 0.0084(7) -0.0010(6)
C45 0.0187(7) 0.0259(7) 0.0225(7) 0.0068(6) 0.0112(6) -0.0001(6)
C46 0.0262(8) 0.0253(8) 0.0295(8) 0.0060(6) 0.0115(7) -0.0044(6)
C47 0.0158(6) 0.0209(7) 0.0178(7) 0.0044(5) 0.0075(5) 0.0003(5)
C48 0.0229(7) 0.0209(7) 0.0189(7) 0.0020(5) 0.0089(6) -0.0005(6)
C49 0.0268(8) 0.0336(8) 0.0161(7) 0.0034(6) 0.0089(6) -0.0027(6)
C50 0.0329(9) 0.0305(8) 0.0222(8) 0.0119(6) 0.0107(7) -0.0005(7)
C51 0.0331(9) 0.0194(7) 0.0287(8) 0.0077(6) 0.0122(7) 0.0003(6)
C52 0.0238(7) 0.0224(7) 0.0206(7) 0.0022(6) 0.0099(6) 0.0005(6)
C53 0.0206(7) 0.0290(8) 0.0181(7) 0.0056(6) 0.0060(6) 0.0005(6)
C54 0.0276(8) 0.0329(9) 0.0318(9) 0.0151(7) 0.0080(7) 0.0067(7)
C55 0.0205(7) 0.0323(8) 0.0221(7) 0.0054(6) 0.0092(6) 0.0057(6)
C56 0.0219(9) 0.0506(12) 0.0480(12) -0.0040(9) 0.0118(8) -0.0076(8)
C57 0.0376(11) 0.0573(13) 0.0435(12) 0.0019(10) 0.0157(9) -0.0021(9)
C58 0.0420(11) 0.0496(12) 0.0462(12) 0.0081(9) 0.0195(9) 0.0062(9)
C59 0.0448(12) 0.0484(12) 0.0465(12) 0.0070(10) 0.0129(10) -0.0006(10)
C60 0.0530(14) 0.0768(18) 0.0555(15) 0.0088(13) 0.0305(12) -0.0099(13)
N1 0.0187(6) 0.0155(6) 0.0200(6) 0.0036(4) 0.0117(5) 0.0009(4)
N2 0.0171(6) 0.0156(6) 0.0200(6) 0.0036(4) 0.0084(5) 0.0010(4)
N3 0.0183(6) 0.0173(6) 0.0216(6) 0.0021(5) 0.0106(5) 0.0018(5)
N4 0.0158(6) 0.0175(6) 0.0190(6) 0.0034(5) 0.0091(5) 0.0004(4)
N5 0.0192(6) 0.0161(5) 0.0178(6) 0.0037(4) 0.0092(5) 0.0013(4)
N6 0.0159(6) 0.0172(6) 0.0176(6) 0.0031(4) 0.0078(5) 0.0019(4)
O1 0.0398(8) 0.0715(11) 0.0515(9) -0.0092(8) 0.0196(7) -0.0004(8)

loop_
_atom_type_symbol
_atom_type_description
_atom_type_scat_dispersion_real
_atom_type_scat_dispersion_imag
_atom_type_scat_source
C C 0.0181 0.0091 'International Tables Vol C Tables 4.2.6.8 and 6.1.1.4'
H H 0.0000 0.0000 'International Tables Vol C Tables 4.2.6.8 and 6.1.1.4'
N N 0.0311 0.0180 'International Tables Vol C Tables 4.2.6.8 and 6.1.1.4'
O O 0.0492 0.0322 'International Tables Vol C Tables 4.2.6.8 and 6.1.1.4'

loop_
_geom_angle_atom_site_label_1
_geom_angle_atom_site_label_2
_geom_angle_atom_site_label_3
_geom_angle
N1 C1 C2 108.09(12)
N1 C1 C28 120.94(12)
C2 C1 C28 130.79(13)
C1 C2 C3 107.46(13)
C1 C2 C29 125.89(13)
C3 C2 C29 126.57(13)
C2 C3 C4 106.88(12)
C2 C3 C31 122.73(13)
C4 C3 C31 130.29(14)
N1 C4 C3 107.04(13)
N1 C4 C5 120.79(13)
C3 C4 C5 132.14(13)
C6 C5 C4 124.10(13)
C6 C5 C33 120.35(13)
C4 C5 C33 115.54(12)
C5 C6 N2 120.93(13)
C5 C6 C7 129.89(13)
N2 C6 C7 109.18(12)
C8 C7 C6 105.81(13)
C8 C7 C39 123.68(14)
C6 C7 C39 130.48(13)
C7 C8 C9 106.09(14)
C7 C8 C41 127.72(15)
C9 C8 C41 126.16(14)
N2 C9 C8 113.22(13)
N2 C9 C10 122.55(13)
C8 C9 C10 124.16(13)
N3 C10 C11 123.16(13)
N3 C10 C9 118.77(13)
C11 C10 C9 118.06(13)
C12 C11 C10 118.48(14)
C12 C11 H11 120.8
C10 C11 H11 120.8
C11 C12 C13 119.12(14)
C11 C12 H12 120.4
C13 C12 H12 120.4
C12 C13 C14 119.05(13)
C12 C13 H13 120.5
C14 C13 H13 120.5
N3 C14 C13 122.34(13)
N3 C14 C15 116.88(13)
C13 C14 C15 120.77(13)
N4 C15 C16 108.19(13)
N4 C15 C14 120.67(12)
C16 C15 C14 131.14(13)
C15 C16 C17 107.00(13)
C15 C16 C43 127.32(13)
C17 C16 C43 125.38(13)
C16 C17 C18 107.32(12)
C16 C17 C45 123.89(13)
C18 C17 C45 128.57(14)
N4 C18 C17 106.72(13)
N4 C18 C19 121.25(13)
C17 C18 C19 132.03(13)
C20 C19 C18 123.35(13)
C20 C19 C47 119.38(13)
C18 C19 C47 117.26(12)
C19 C20 N5 120.57(13)
C19 C20 C21 130.21(13)
N5 C20 C21 109.18(12)
C22 C21 C20 105.83(13)
C22 C21 C53 123.40(14)
C20 C21 C53 130.38(13)
C21 C22 C23 106.16(13)
C21 C22 C55 129.42(14)
C23 C22 C55 124.14(13)
N5 C23 C22 113.29(12)
N5 C23 C24 122.24(13)
C22 C23 C24 124.40(13)
N6 C24 C25 123.37(13)
N6 C24 C23 116.90(13)
C25 C24 C23 119.71(12)
C26 C25 C24 118.84(13)
C26 C25 H25 120.6
C24 C25 H25 120.6
C27 C26 C25 118.70(13)
C27 C26 H26 120.6
C25 C26 H26 120.6
C26 C27 C28 118.62(13)
C26 C27 H27 120.7
C28 C27 H27 120.7
N6 C28 C27 122.92(13)
N6 C28 C1 115.34(13)
C27 C28 C1 121.74(13)
C2 C29 C30 114.47(13)
C2 C29 H29A 108.6
C30 C29 H29A 108.6
C2 C29 H29B 108.6
C30 C29 H29B 108.6
H29A C29 H29B 107.6
C29 C30 H30A 109.5
C29 C30 H30B 109.5
H30A C30 H30B 109.5
C29 C30 H30C 109.5
H30A C30 H30C 109.5
H30B C30 H30C 109.5
C3 C31 C32 115.04(14)
C3 C31 H31A 108.5
C32 C31 H31A 108.5
C3 C31 H31B 108.5
C32 C31 H31B 108.5
H31A C31 H31B 107.5
C31 C32 H32A 109.5
C31 C32 H32B 109.5
H32A C32 H32B 109.5
C31 C32 H32C 109.5
H32A C32 H32C 109.5
H32B C32 H32C 109.5
C38 C33 C34 119.63(14)
C38 C33 C5 121.05(13)
C34 C33 C5 119.29(13)
C35 C34 C33 120.16(15)
C35 C34 H34 119.9
C33 C34 H34 119.9
C36 C35 C34 119.74(16)
C36 C35 H35 120.1
C34 C35 H35 120.1
C35 C36 C37 120.36(15)
C35 C36 H36 119.8
C37 C36 H36 119.8
C38 C37 C36 120.18(16)
C38 C37 H37 119.9
C36 C37 H37 119.9
C37 C38 C33 119.92(15)
C37 C38 H38 120.0
C33 C38 H38 120.0
C7 C39 C40 113.25(13)
C7 C39 H39A 108.9
C40 C39 H39A 108.9
C7 C39 H39B 108.9
C40 C39 H39B 108.9
H39A C39 H39B 107.7
C39 C40 H40A 109.5
C39 C40 H40B 109.5
H40A C40 H40B 109.5
C39 C40 H40C 109.5
H40A C40 H40C 109.5
H40B C40 H40C 109.5
C8 C41 C42 112.97(15)
C8 C41 H41A 109.0
C42 C41 H41A 109.0
C8 C41 H41B 109.0
C42 C41 H41B 109.0
H41A C41 H41B 107.8
C41 C42 H42A 109.5
C41 C42 H42B 109.5
H42A C42 H42B 109.5
C41 C42 H42C 109.5
H42A C42 H42C 109.5
H42B C42 H42C 109.5
C16 C43 C44 114.80(14)
C16 C43 H43A 108.6
C44 C43 H43A 108.6
C16 C43 H43B 108.6
C44 C43 H43B 108.6
H43A C43 H43B 107.5
C43 C44 H44A 109.5
C43 C44 H44B 109.5
H44A C44 H44B 109.5
C43 C44 H44C 109.5
H44A C44 H44C 109.5
H44B C44 H44C 109.5
C17 C45 C46 112.93(13)
C17 C45 H45A 109.0
C46 C45 H45A 109.0
C17 C45 H45B 109.0
C46 C45 H45B 109.0
H45A C45 H45B 107.8
C45 C46 H46A 109.5
C45 C46 H46B 109.5
H46A C46 H46B 109.5
C45 C46 H46C 109.5
H46A C46 H46C 109.5
H46B C46 H46C 109.5
C52 C47 C48 119.28(13)
C52 C47 C19 119.82(13)
C48 C47 C19 120.90(13)
C49 C48 C47 120.30(14)
C49 C48 H48 119.9
C47 C48 H48 119.9
C50 C49 C48 119.71(15)
C50 C49 H49 120.1
C48 C49 H49 120.1
C51 C50 C49 120.41(14)
C51 C50 H50 119.8
C49 C50 H50 119.8
C50 C51 C52 119.89(15)
C50 C51 H51 120.1
C52 C51 H51 120.1
C51 C52 C47 120.37(15)
C51 C52 H52 119.8
C47 C52 H52 119.8
C21 C53 C54 113.65(13)
C21 C53 H53A 108.8
C54 C53 H53A 108.8
C21 C53 H53B 108.8
C54 C53 H53B 108.8
H53A C53 H53B 107.7
C53 C54 H54A 109.5
C53 C54 H54B 109.5
H54A C54 H54B 109.5
C53 C54 H54C 109.5
H54A C54 H54C 109.5
H54B C54 H54C 109.5
C22 C55 C56 111.84(14)
C22 C55 H55A 109.2
C56 C55 H55A 109.2
C22 C55 H55B 109.2
C56 C55 H55B 109.2
H55A C55 H55B 107.9
C55 C56 H56A 109.5
C55 C56 H56B 109.5
H56A C56 H56B 109.5
C55 C56 H56C 109.5
H56A C56 H56C 109.5
H56B C56 H56C 109.5
O1 C57 C58 107.48(18)
O1 C57 H57A 110.2
C58 C57 H57A 110.2
O1 C57 H57B 110.2
C58 C57 H57B 110.2
H57A C57 H57B 108.5
C59 C58 C57 102.73(19)
C59 C58 H58A 111.2
C57 C58 H58A 111.2
C59 C58 H58B 111.2
C57 C58 H58B 111.2
H58A C58 H58B 109.1
C60 C59 C58 100.91(19)
C60 C59 H59A 111.6
C58 C59 H59A 111.6
C60 C59 H59B 111.6
C58 C59 H59B 111.6
H59A C59 H59B 109.4
O1 C60 C59 106.54(18)
O1 C60 H60A 110.4
C59 C60 H60A 110.4
O1 C60 H60B 110.4
C59 C60 H60B 110.4
H60A C60 H60B 108.6
C1 N1 C4 110.51(12)
C1 N1 H1N 126.5(13)
C4 N1 H1N 122.6(13)
C9 N2 C6 105.62(12)
C10 N3 C14 117.67(13)
C15 N4 C18 110.76(12)
C15 N4 H4N 127.4(13)
C18 N4 H4N 121.3(13)
C23 N5 C20 105.49(12)
C24 N6 C28 117.49(12)
C60 O1 C57 108.05(19)

loop_
_geom_bond_atom_site_label_1
_geom_bond_atom_site_label_2
_geom_bond_distance
C1 N1 1.3552(19)
C1 C2 1.399(2)
C1 C28 1.4673(19)
C2 C3 1.412(2)
C2 C29 1.503(2)
C3 C4 1.416(2)
C3 C31 1.5137(19)
C4 N1 1.3750(18)
C4 C5 1.444(2)
C5 C6 1.387(2)
C5 C33 1.4950(19)
C6 N2 1.4182(18)
C6 C7 1.466(2)
C7 C8 1.372(2)
C7 C39 1.510(2)
C8 C9 1.451(2)
C8 C41 1.511(2)
C9 N2 1.3102(19)
C9 C10 1.490(2)
C10 N3 1.3427(19)
C10 C11 1.400(2)
C11 C12 1.385(2)
C11 H11 0.9500
C12 C13 1.386(2)
C12 H12 0.9500
C13 C14 1.398(2)
C13 H13 0.9500
C14 N3 1.3555(19)
C14 C15 1.471(2)
C15 N4 1.3539(19)
C15 C16 1.404(2)
C16 C17 1.415(2)
C16 C43 1.508(2)
C17 C18 1.416(2)
C17 C45 1.5107(19)
C18 N4 1.3770(18)
C18 C19 1.446(2)
C19 C20 1.380(2)
C19 C47 1.4906(19)
C20 N5 1.4178(18)
C20 C21 1.469(2)
C21 C22 1.368(2)
C21 C53 1.505(2)
C22 C23 1.451(2)
C22 C55 1.501(2)
C23 N5 1.3108(19)
C23 C24 1.4917(19)
C24 N6 1.3376(19)
C24 C25 1.395(2)
C25 C26 1.389(2)
C25 H25 0.9500
C26 C27 1.389(2)
C26 H26 0.9500
C27 C28 1.402(2)
C27 H27 0.9500
C28 N6 1.3499(18)
C29 C30 1.533(2)
C29 H29A 0.9900
C29 H29B 0.9900
C30 H30A 0.9800
C30 H30B 0.9800
C30 H30C 0.9800
C31 C32 1.532(3)
C31 H31A 0.9900
C31 H31B 0.9900
C32 H32A 0.9800
C32 H32B 0.9800
C32 H32C 0.9800
C33 C38 1.393(2)
C33 C34 1.399(2)
C34 C35 1.391(2)
C34 H34 0.9500
C35 C36 1.385(3)
C35 H35 0.9500
C36 C37 1.388(3)
C36 H36 0.9500
C37 C38 1.389(2)
C37 H37 0.9500
C38 H38 0.9500
C39 C40 1.531(2)
C39 H39A 0.9900
C39 H39B 0.9900
C40 H40A 0.9800
C40 H40B 0.9800
C40 H40C 0.9800
C41 C42 1.521(3)
C41 H41A 0.9900
C41 H41B 0.9900
C42 H42A 0.9800
C42 H42B 0.9800
C42 H42C 0.9800
C43 C44 1.533(2)
C43 H43A 0.9900
C43 H43B 0.9900
C44 H44A 0.9800
C44 H44B 0.9800
C44 H44C 0.9800
C45 C46 1.536(2)
C45 H45A 0.9900
C45 H45B 0.9900
C46 H46A 0.9800
C46 H46B 0.9800
C46 H46C 0.9800
C47 C52 1.393(2)
C47 C48 1.399(2)
C48 C49 1.392(2)
C48 H48 0.9500
C49 C50 1.391(3)
C49 H49 0.9500
C50 C51 1.385(3)
C50 H50 0.9500
C51 C52 1.392(2)
C51 H51 0.9500
C52 H52 0.9500
C53 C54 1.538(2)
C53 H53A 0.9900
C53 H53B 0.9900
C54 H54A 0.9800
C54 H54B 0.9800
C54 H54C 0.9800
C55 C56 1.529(3)
C55 H55A 0.9900
C55 H55B 0.9900
C56 H56A 0.9800
C56 H56B 0.9800
C56 H56C 0.9800
C57 O1 1.424(3)
C57 C58 1.517(3)
C57 H57A 0.9900
C57 H57B 0.9900
C58 C59 1.510(3)
C58 H58A 0.9900
C58 H58B 0.9900
C59 C60 1.500(4)
C59 H59A 0.9900
C59 H59B 0.9900
C60 O1 1.416(3)
C60 H60A 0.9900
C60 H60B 0.9900
N1 H1N 0.87(2)
N4 H4N 0.90(2)

loop_
_geom_torsion_atom_site_label_1
_geom_torsion_atom_site_label_2
_geom_torsion_atom_site_label_3
_geom_torsion_atom_site_label_4
_geom_torsion
N1 C1 C2 C3 0.04(16)
C28 C1 C2 C3 175.12(14)
N1 C1 C2 C29 -177.01(13)
C28 C1 C2 C29 -1.9(3)
C1 C2 C3 C4 0.64(16)
C29 C2 C3 C4 177.67(14)
C1 C2 C3 C31 177.39(14)
C29 C2 C3 C31 -5.6(2)
C2 C3 C4 N1 -1.07(16)
C31 C3 C4 N1 -177.49(15)
C2 C3 C4 C5 176.83(15)
C31 C3 C4 C5 0.4(3)
N1 C4 C5 C6 15.9(2)
C3 C4 C5 C6 -161.76(15)
N1 C4 C5 C33 -162.87(13)
C3 C4 C5 C33 19.5(2)
C4 C5 C6 N2 4.0(2)
C33 C5 C6 N2 -177.30(13)
C4 C5 C6 C7 -176.34(14)
C33 C5 C6 C7 2.4(2)
C5 C6 C7 C8 -177.08(15)
N2 C6 C7 C8 2.63(16)
C5 C6 C7 C39 4.7(3)
N2 C6 C7 C39 -175.55(15)
C6 C7 C8 C9 -2.63(17)
C39 C7 C8 C9 175.71(14)
C6 C7 C8 C41 179.06(16)
C39 C7 C8 C41 -2.6(3)
C7 C8 C9 N2 1.93(19)
C41 C8 C9 N2 -179.72(15)
C7 C8 C9 C10 179.02(14)
C41 C8 C9 C10 -2.6(3)
N2 C9 C10 N3 -65.6(2)
C8 C9 C10 N3 117.56(17)
N2 C9 C10 C11 115.88(17)
C8 C9 C10 C11 -61.0(2)
N3 C10 C11 C12 2.6(2)
C9 C10 C11 C12 -178.99(14)
C10 C11 C12 C13 -3.6(2)
C11 C12 C13 C14 1.0(2)
C12 C13 C14 N3 2.9(2)
C12 C13 C14 C15 -177.89(14)
N3 C14 C15 N4 29.4(2)
C13 C14 C15 N4 -149.87(14)
N3 C14 C15 C16 -149.72(15)
C13 C14 C15 C16 31.1(2)
N4 C15 C16 C17 1.29(16)
C14 C15 C16 C17 -179.54(15)
N4 C15 C16 C43 -172.60(14)
C14 C15 C16 C43 6.6(3)
C15 C16 C17 C18 -0.75(16)
C43 C16 C17 C18 173.29(14)
C15 C16 C17 C45 174.25(14)
C43 C16 C17 C45 -11.7(2)
C16 C17 C18 N4 -0.06(16)
C45 C17 C18 N4 -174.74(14)
C16 C17 C18 C19 179.06(15)
C45 C17 C18 C19 4.4(3)
N4 C18 C19 C20 16.7(2)
C17 C18 C19 C20 -162.34(15)
N4 C18 C19 C47 -163.04(13)
C17 C18 C19 C47 18.0(2)
C18 C19 C20 N5 12.4(2)
C47 C19 C20 N5 -167.90(12)
C18 C19 C20 C21 -165.04(14)
C47 C19 C20 C21 14.7(2)
C19 C20 C21 C22 178.96(15)
N5 C20 C21 C22 1.30(16)
C19 C20 C21 C53 6.0(3)
N5 C20 C21 C53 -171.62(14)
C20 C21 C22 C23 -0.12(15)
C53 C21 C22 C23 173.42(13)
C20 C21 C22 C55 -174.14(15)
C53 C21 C22 C55 -0.6(3)
C21 C22 C23 N5 -1.22(17)
C55 C22 C23 N5 173.20(14)
C21 C22 C23 C24 175.79(13)
C55 C22 C23 C24 -9.8(2)
N5 C23 C24 N6 -77.75(18)
C22 C23 C24 N6 105.50(16)
N5 C23 C24 C25 103.48(17)
C22 C23 C24 C25 -73.27(19)
N6 C24 C25 C26 2.0(2)
C23 C24 C25 C26 -179.29(13)
C24 C25 C26 C27 -1.8(2)
C25 C26 C27 C28 -0.2(2)
C26 C27 C28 N6 2.2(2)
C26 C27 C28 C1 -178.27(13)
N1 C1 C28 N6 32.10(19)
C2 C1 C28 N6 -142.45(15)
N1 C1 C28 C27 -147.42(14)
C2 C1 C28 C27 38.0(2)
C1 C2 C29 C30 -99.83(17)
C3 C2 C29 C30 83.68(18)
C2 C3 C31 C32 81.45(19)
C4 C3 C31 C32 -102.62(19)
C6 C5 C33 C38 77.20(18)
C4 C5 C33 C38 -103.98(16)
C6 C5 C33 C34 -104.80(17)
C4 C5 C33 C34 74.03(18)
C38 C33 C34 C35 -0.5(2)
C5 C33 C34 C35 -178.58(14)
C33 C34 C35 C36 1.0(3)
C34 C35 C36 C37 -0.6(3)
C35 C36 C37 C38 -0.1(3)
C36 C37 C38 C33 0.5(2)
C34 C33 C38 C37 -0.2(2)
C5 C33 C38 C37 177.81(14)
C8 C7 C39 C40 77.08(19)
C6 C7 C39 C40 -105.03(18)
C7 C8 C41 C42 114.0(2)
C9 C8 C41 C42 -63.9(2)
C15 C16 C43 C44 -107.89(17)
C17 C16 C43 C44 79.27(19)
C16 C17 C45 C46 -99.49(17)
C18 C17 C45 C46 74.4(2)
C20 C19 C47 C52 63.90(19)
C18 C19 C47 C52 -116.38(16)
C20 C19 C47 C48 -116.04(16)
C18 C19 C47 C48 63.69(19)
C52 C47 C48 C49 -1.6(2)
C19 C47 C48 C49 178.35(14)
C47 C48 C49 C50 1.7(2)
C48 C49 C50 C51 -0.4(3)
C49 C50 C51 C52 -0.9(3)
C50 C51 C52 C47 0.9(3)
C48 C47 C52 C51 0.3(2)
C19 C47 C52 C51 -179.65(14)
C22 C21 C53 C54 76.36(19)
C20 C21 C53 C54 -111.80(18)
C21 C22 C55 C56 94.9(2)
C23 C22 C55 C56 -78.2(2)
O1 C57 C58 C59 -20.8(2)
C57 C58 C59 C60 34.1(2)
C58 C59 C60 O1 -37.2(3)
C2 C1 N1 C4 -0.74(16)
C28 C1 N1 C4 -176.40(13)
C3 C4 N1 C1 1.13(16)
C5 C4 N1 C1 -177.05(13)
C8 C9 N2 C6 -0.24(17)
C10 C9 N2 C6 -177.39(13)
C5 C6 N2 C9 178.29(13)
C7 C6 N2 C9 -1.45(16)
C11 C10 N3 C14 1.2(2)
C9 C10 N3 C14 -177.21(13)
C13 C14 N3 C10 -4.0(2)
C15 C14 N3 C10 176.78(13)
C16 C15 N4 C18 -1.38(16)
C14 C15 N4 C18 179.35(13)
C17 C18 N4 C15 0.89(16)
C19 C18 N4 C15 -178.34(13)
C22 C23 N5 C20 2.00(16)
C24 C23 N5 C20 -175.09(13)
C19 C20 N5 C23 -179.94(13)
C21 C20 N5 C23 -2.01(15)
C25 C24 N6 C28 -0.1(2)
C23 C24 N6 C28 -178.79(12)
C27 C28 N6 C24 -2.1(2)
C1 C28 N6 C24 178.39(12)
C59 C60 O1 C57 25.2(3)
C58 C57 O1 C60 -2.3(3)
